data_8103960
loop_
_publ_author_name
'Bialek, R.'
'Gramlich, V.'

_publ_section_title
;
 The superstructure of K3HGe7O16 * 4H2O
;
_journal_name_full 'Zeitschrift fuer Kristallographie (149,1979-)'
_journal_page_first 67
_journal_page_last 77
_journal_volume 198
_journal_year 1992
_chemical_formula_sum 'Ge7 K2.235 O19.25'
_chemical_name_systematic 'K3 H Ge7 O16 (H2 O)4'
_space_group_IT_number 197
_symmetry_space_group_name_Hall 'I 2 2 3'
_symmetry_space_group_name_H-M 'I 2 3'
_cell_angle_alpha 90
_cell_angle_beta 90
_cell_angle_gamma 90
_cell_formula_units_Z 8
_cell_length_a 15.418
_cell_length_b 15.418
_cell_length_c 15.418
_cell_volume 3665.086
_citation_journal_id_ASTM ZEKRDZ
_cod_data_source_file Bialek_ZEKRDZ_1992_13.cif
_cod_data_source_block Ge7K2.235O19.25
_cod_database_code 8103960

loop_
_symmetry_equiv_pos_as_xyz
x,y,z
-x,-y,z
x,-y,-z
-x,y,-z
z,x,y
-z,-x,y
z,-x,-y
-z,x,-y
y,z,x
y,-z,-x
-y,z,-x
-y,-z,x
x+1/2,y+1/2,z+1/2
-x+1/2,-y+1/2,z+1/2
x+1/2,-y+1/2,-z+1/2
-x+1/2,y+1/2,-z+1/2
z+1/2,x+1/2,y+1/2
-z+1/2,-x+1/2,y+1/2
z+1/2,-x+1/2,-y+1/2
-z+1/2,x+1/2,-y+1/2
y+1/2,z+1/2,x+1/2
y+1/2,-z+1/2,-x+1/2
-y+1/2,z+1/2,-x+1/2
-y+1/2,-z+1/2,x+1/2

loop_
_atom_site_label
_atom_site_type_symbol
_atom_site_fract_x
_atom_site_fract_y
_atom_site_fract_z
_atom_site_occupancy
_atom_site_U_iso_or_equiv
O1 O-2 0.1848 0.3115 0.1996 1 0.0
O6 O-2 0.1774 0.1841 0.065 1 0.0
K2 K+1 0 0.1998 0.5 0.57 0.0
O3 O-2 0.066 0.1777 0.6755 1 0.0
Ge1 Ge+4 0.1799 0.1799 0.1799 1 0.0
O7 O-2 0.0614 0.4124 0.1049 1 0.0
O2 O-2 0.1933 0.1933 0.8067 1 0.0
Ge3 Ge+4 0.9999 0.2412 0.2576 1 0.0
O4 O-2 0.1962 0.3107 0.4432 1 0.0
O8 O-2 0 0 0 1 0.0
K1 K+1 0 0 0.2409 0.92 0.0
Ge2 Ge+4 0.1848 0.1768 0.6809 1 0.0
O5 O-2 0.1674 0.4374 0.8031 1 0.0
